data_4503008
loop_
_publ_author_name
'Nagaraja, C. M.'
'Haldar, Ritesh'
'Maji, Tapas Kumar'
'Rao, C. N. R.'

_publ_section_title
;
 Chiral Porous Metal--Organic Frameworks of Co(II) and Ni(II): Synthesis,
 Structure, Magnetic Properties, and CO2Uptake
;
_journal_issue 2
_journal_name_full 'Crystal Growth &amp; Design'
_journal_page_first 975
_journal_paper_doi 10.1021/cg201447c
_journal_volume 12
_journal_year 2012
_chemical_formula_moiety 'C9 H12 N2 Ni O7'
_chemical_formula_sum 'C9 H12 N2 Ni O7'
_chemical_formula_weight 318.89
_chemical_name_systematic
;
 ?
;
_space_group_IT_number 18
_symmetry_cell_setting orthorhombic
_symmetry_space_group_name_Hall 'P 2 2ab'
_symmetry_space_group_name_H-M 'P 21 21 2'
_atom_sites_solution_hydrogens geom
_atom_sites_solution_primary direct
_atom_sites_solution_secondary difmap
_audit_creation_method SHELXL-97
_cell_angle_alpha 90.00
_cell_angle_beta 90.00
_cell_angle_gamma 90.00
_cell_formula_units_Z 4
_cell_length_a 26.1792(15)
_cell_length_b 6.6400(4)
_cell_length_c 7.6702(5)
_cell_measurement_temperature 293(2)
_cell_measurement_theta_max 25.7
_cell_measurement_theta_min 2.7
_cell_volume 1333.31(14)
_computing_cell_refinement 'Bruker SMART'
_computing_data_collection 'Bruker SMART'
_computing_data_reduction 'Bruker SAINT'
_computing_molecular_graphics 'Bruker SHELXTL'
_computing_publication_material 'Bruker SHELXTL'
_computing_structure_refinement 'SHELXL-97 (Sheldrick, 1997)'
_computing_structure_solution 'SHELXS-97 (Sheldrick, 1990)'
_diffrn_ambient_temperature 293(2)
_diffrn_measured_fraction_theta_full 0.999
_diffrn_measured_fraction_theta_max 0.999
_diffrn_radiation_monochromator graphite
_diffrn_radiation_source 'fine-focus sealed tube'
_diffrn_radiation_type MoK\a
_diffrn_radiation_wavelength 0.71073
_diffrn_reflns_av_R_equivalents 0.0471
_diffrn_reflns_av_sigmaI/netI 0.0373
_diffrn_reflns_limit_h_max 31
_diffrn_reflns_limit_h_min -31
_diffrn_reflns_limit_k_max 8
_diffrn_reflns_limit_k_min -8
_diffrn_reflns_limit_l_max 9
_diffrn_reflns_limit_l_min -9
_diffrn_reflns_number 12189
_diffrn_reflns_theta_full 25.69
_diffrn_reflns_theta_max 25.69
_diffrn_reflns_theta_min 2.66
_exptl_absorpt_coefficient_mu 1.483
_exptl_absorpt_correction_T_max 0.9929
_exptl_absorpt_correction_T_min 0.865570
_exptl_absorpt_correction_type empirical
_exptl_absorpt_process_details Sadabs
_exptl_crystal_colour reddish-brown
_exptl_crystal_density_diffrn 1.564
_exptl_crystal_density_method 'not measured'
_exptl_crystal_description reactangular
_exptl_crystal_F_000 636
_exptl_crystal_size_max 0.40
_exptl_crystal_size_mid 0.34
_exptl_crystal_size_min 0.28
_refine_diff_density_max 0.947
_refine_diff_density_min -0.341
_refine_diff_density_rms 0.120
_refine_ls_abs_structure_details 'Flack H D (1983), Acta Cryst. A39, 876-881'
_refine_ls_abs_structure_Flack -0.02(5)
_refine_ls_extinction_method none
_refine_ls_goodness_of_fit_ref 1.221
_refine_ls_hydrogen_treatment noref
_refine_ls_matrix_type full
_refine_ls_number_parameters 162
_refine_ls_number_reflns 2538
_refine_ls_number_restraints 0
_refine_ls_restrained_S_all 1.221
_refine_ls_R_factor_all 0.0618
_refine_ls_R_factor_gt 0.0458
_refine_ls_shift/su_max 0.000
_refine_ls_shift/su_mean 0.000
_refine_ls_structure_factor_coef Fsqd
_refine_ls_weighting_details 'calc w=1/[\s^2^(Fo^2^)+(0.0667P)^2^+1.5740P] where P=(Fo^2^+2Fc^2^)/3'
_refine_ls_weighting_scheme calc
_refine_ls_wR_factor_gt 0.1324
_refine_ls_wR_factor_ref 0.1406
_reflns_number_gt 2072
_reflns_number_total 2538
_reflns_threshold_expression >2sigma(I)
_cod_data_source_file cg201447c_si_002.cif
_cod_data_source_block Compound2
_cod_depositor_comments
;
The following automatic conversions were performed:

'_symmetry_cell_setting' value 'Orthorhombic' changed to
'orthorhombic' according to
/home/saulius/struct/CIF-dictionaries/cif_core.dic dictionary named
'cif_core.dic' version 2.4.1 from
2010-06-29.

'_exptl_absorpt_correction_type' value 'Empirical'
changed to 'empirical' according to
/home/saulius/struct/CIF-dictionaries/cif_core.dic dictionary named
'cif_core.dic' version 2.4.1 from 2010-06-29.

Automatic conversion script
Id: cif_fix_values 1715 2011-07-08 13:25:40Z adriana 
;
_cod_original_sg_symbol_H-M P21212
_cod_database_code 4503008

loop_
_symmetry_equiv_pos_as_xyz
'x, y, z'
'-x, -y, z'
'x+1/2, -y+1/2, -z'
'-x+1/2, y+1/2, -z'

loop_
_atom_site_label
_atom_site_type_symbol
_atom_site_fract_x
_atom_site_fract_y
_atom_site_fract_z
_atom_site_U_iso_or_equiv
_atom_site_adp_type
_atom_site_occupancy
_atom_site_symmetry_multiplicity
_atom_site_calc_flag
_atom_site_refinement_flags
Ni1 Ni 0.28323(2) -0.00194(11) 0.24640(9) 0.0196(2) Uani 1 1 d .
O2 O 0.18583(15) 0.2831(6) -0.0780(5) 0.0248(9) Uani 1 1 d .
O3 O 0.24867(15) 0.2066(7) 0.4047(5) 0.0287(10) Uani 1 1 d .
O4 O 0.18504(14) 0.3460(7) 0.5543(5) 0.0277(10) Uani 1 1 d .
O1 O 0.25776(15) 0.1500(7) 0.0277(5) 0.0266(10) Uani 1 1 d .
N1 N 0.34983(16) 0.1698(7) 0.2345(7) 0.0259(10) Uani 1 1 d .
C6 C 0.3911(2) 0.4853(10) 0.2766(7) 0.0311(13) Uani 1 1 d .
H6 H 0.3889 0.6192 0.3112 0.037 Uiso 1 1 calc R
O5 O 0.20781(14) -0.1206(6) 0.2184(5) 0.0225(9) Uani 1 1 d .
C2 C 0.1789(2) 0.0430(9) 0.1510(7) 0.0226(13) Uani 1 1 d .
H2 H 0.1487 -0.0108 0.0913 0.027 Uiso 1 1 calc R
C3 C 0.1614(2) 0.1705(10) 0.3024(7) 0.0255(13) Uani 1 1 d .
H3A H 0.1368 0.0930 0.3691 0.031 Uiso 1 1 calc R
H3B H 0.1435 0.2867 0.2558 0.031 Uiso 1 1 calc R
C1 C 0.2095(2) 0.1699(9) 0.0218(7) 0.0203(12) Uani 1 1 d .
N2 N 0.47900(19) 0.5437(8) 0.2188(8) 0.0405(15) Uani 1 1 d .
C4 C 0.2022(2) 0.2460(9) 0.4274(7) 0.0221(12) Uani 1 1 d .
C5 C 0.3489(2) 0.3623(9) 0.2826(8) 0.0290(14) Uani 1 1 d .
H5 H 0.3182 0.4162 0.3222 0.035 Uiso 1 1 calc R
C7 C 0.4358(2) 0.4090(9) 0.2200(9) 0.0325(15) Uani 1 1 d .
C9 C 0.3935(2) 0.0957(12) 0.1728(11) 0.048(2) Uani 1 1 d .
H9 H 0.3944 -0.0371 0.1343 0.057 Uiso 1 1 calc R
C8 C 0.4381(2) 0.2108(11) 0.1640(14) 0.059(3) Uani 1 1 d .
H8 H 0.4684 0.1561 0.1219 0.071 Uiso 1 1 calc R
O1W O 0.1247(13) 0.639(6) 0.367(4) 0.57(2) Uiso 1 1 d .
O2W O 0.0024(15) 0.338(4) 0.324(3) 0.469(16) Uiso 1 1 d .

loop_
_atom_site_aniso_label
_atom_site_aniso_U_11
_atom_site_aniso_U_22
_atom_site_aniso_U_33
_atom_site_aniso_U_23
_atom_site_aniso_U_13
_atom_site_aniso_U_12
Ni1 0.0176(3) 0.0208(3) 0.0204(3) 0.0009(4) -0.0003(3) -0.0009(3)
O2 0.025(2) 0.025(2) 0.024(2) 0.0039(17) -0.0053(17) 0.0000(18)
O3 0.020(2) 0.033(3) 0.033(2) -0.008(2) -0.0011(17) -0.0002(19)
O4 0.025(2) 0.035(2) 0.023(2) -0.0068(19) -0.0004(17) -0.001(2)
O1 0.022(2) 0.032(2) 0.026(2) 0.0050(19) -0.0027(16) 0.0017(19)
N1 0.022(2) 0.026(2) 0.030(2) 0.000(2) 0.001(2) -0.0020(19)
C6 0.032(3) 0.024(3) 0.037(3) 0.001(4) 0.001(2) -0.006(3)
O5 0.0231(17) 0.022(2) 0.023(2) 0.0017(16) 0.0012(15) 0.0001(15)
C2 0.018(3) 0.029(4) 0.021(3) 0.000(2) 0.000(2) -0.003(2)
C3 0.018(3) 0.036(4) 0.022(3) -0.006(2) 0.000(2) -0.002(3)
C1 0.023(3) 0.020(3) 0.018(3) -0.003(2) 0.003(2) 0.000(3)
N2 0.027(2) 0.034(3) 0.060(4) -0.001(3) 0.002(2) -0.007(2)
C4 0.023(3) 0.021(3) 0.022(3) 0.001(2) 0.000(2) -0.003(2)
C5 0.023(3) 0.030(3) 0.034(3) -0.001(3) 0.000(2) -0.004(2)
C7 0.024(3) 0.026(3) 0.047(4) 0.001(3) 0.001(3) -0.006(2)
C9 0.025(3) 0.036(4) 0.083(5) -0.011(4) 0.011(3) -0.008(3)
C8 0.019(3) 0.037(4) 0.122(8) -0.018(5) 0.023(4) -0.007(3)

loop_
_atom_type_symbol
_atom_type_description
_atom_type_scat_dispersion_real
_atom_type_scat_dispersion_imag
_atom_type_scat_source
C C 0.0033 0.0016 'International Tables Vol C Tables 4.2.6.8 and 6.1.1.4'
H H 0.0000 0.0000 'International Tables Vol C Tables 4.2.6.8 and 6.1.1.4'
N N 0.0061 0.0033 'International Tables Vol C Tables 4.2.6.8 and 6.1.1.4'
O O 0.0106 0.0060 'International Tables Vol C Tables 4.2.6.8 and 6.1.1.4'
Ni Ni 0.3393 1.1124 'International Tables Vol C Tables 4.2.6.8 and 6.1.1.4'

loop_
_geom_angle_atom_site_label_1
_geom_angle_atom_site_label_2
_geom_angle_atom_site_label_3
_geom_angle
_geom_angle_site_symmetry_1
_geom_angle_site_symmetry_3
O4 Ni1 O3 94.10(17) 4_546 .
O4 Ni1 O1 173.98(16) 4_546 .
O3 Ni1 O1 90.48(19) . .
O4 Ni1 N1 87.86(18) 4_546 .
O3 Ni1 N1 91.46(17) . .
O1 Ni1 N1 88.12(18) . .
O4 Ni1 O2 88.08(17) 4_546 4_545
O3 Ni1 O2 176.56(15) . 4_545
O1 Ni1 O2 87.53(16) . 4_545
N1 Ni1 O2 91.28(18) . 4_545
O4 Ni1 O5 105.84(16) 4_546 .
O3 Ni1 O5 84.32(15) . .
O1 Ni1 O5 78.48(15) . .
N1 Ni1 O5 165.89(17) . .
O2 Ni1 O5 92.53(15) 4_545 .
C1 O2 Ni1 127.0(4) . 4
C4 O3 Ni1 130.5(4) . .
C4 O4 Ni1 134.7(4) . 4_556
C1 O1 Ni1 113.6(3) . .
C5 N1 C9 118.0(5) . .
C5 N1 Ni1 119.9(4) . .
C9 N1 Ni1 122.1(4) . .
C7 C6 C5 119.1(6) . .
C2 O5 Ni1 104.3(3) . .
O5 C2 C3 108.1(4) . .
O5 C2 C1 112.1(4) . .
C3 C2 C1 110.4(5) . .
C2 C3 C4 117.2(4) . .
O2 C1 O1 125.7(5) . .
O2 C1 C2 118.1(5) . .
O1 C1 C2 116.2(5) . .
N2 N2 C7 113.8(7) 2_665 .
O3 C4 O4 124.2(5) . .
O3 C4 C3 121.6(5) . .
O4 C4 C3 114.2(5) . .
N1 C5 C6 123.1(5) . .
C6 C7 C8 119.6(6) . .
C6 C7 N2 116.7(6) . .
C8 C7 N2 123.6(6) . .
N1 C9 C8 122.2(7) . .
C7 C8 C9 118.0(6) . .

loop_
_geom_bond_atom_site_label_1
_geom_bond_atom_site_label_2
_geom_bond_distance
_geom_bond_site_symmetry_2
Ni1 O4 2.011(4) 4_546
Ni1 O3 2.052(4) .
Ni1 O1 2.068(4) .
Ni1 N1 2.085(4) .
Ni1 O2 2.089(4) 4_545
Ni1 O5 2.137(4) .
O2 C1 1.240(7) .
O2 Ni1 2.089(4) 4
O3 C4 1.256(7) .
O4 C4 1.261(7) .
O4 Ni1 2.011(4) 4_556
O1 C1 1.270(7) .
N1 C5 1.331(8) .
N1 C9 1.332(8) .
C6 C7 1.347(8) .
C6 C5 1.375(8) .
O5 C2 1.421(6) .
C2 C3 1.508(7) .
C2 C1 1.529(7) .
C3 C4 1.521(7) .
N2 N2 1.244(10) 2_665
N2 C7 1.442(7) .
C7 C8 1.385(10) .
C9 C8 1.397(9) .
